data_4518136
loop_
_publ_author_name
'Shyamsivappan, Selvaraj'
'Saravanan, Arjunan'
'Vandana, Nandakumar'
'Suresh, Thangaraj'
'Suresh, Shanmugam'
'Nandhakumar, Raju'
'Mohan, Palathurai Subramaniam'

_publ_section_title
;
 Novel Quinoline-Based Thiazole Derivatives for Selective Detection of
 Fe<sup>3+</sup>, Fe<sup>2+</sup>, and Cu<sup>2+</sup> Ions.
;
_journal_issue 42
_journal_name_full 'ACS omega'
_journal_page_first 27245
_journal_page_last 27253
_journal_paper_doi 10.1021/acsomega.0c03445
_journal_volume 5
_journal_year 2020
_chemical_formula_sum 'C18 H15 N5 O2 S'
_chemical_formula_weight 365.41
_space_group_crystal_system monoclinic
_space_group_IT_number 14
_space_group_name_Hall '-P 2ybc'
_space_group_name_H-M_alt 'P 1 21/c 1'
_atom_sites_solution_hydrogens geom
_audit_creation_method SHELXL-2014/7
_cell_angle_alpha 90
_cell_angle_beta 106.261(3)
_cell_angle_gamma 90
_cell_formula_units_Z 4
_cell_length_a 12.8882(12)
_cell_length_b 16.8832(15)
_cell_length_c 7.8668(7)
_cell_measurement_reflns_used 9929
_cell_measurement_temperature 296(2)
_cell_measurement_theta_max 27.16
_cell_measurement_theta_min 2.92
_cell_volume 1643.3(3)
_computing_cell_refinement 'Bruker SAINT'
_computing_data_collection 'Bruker APEX2'
_computing_data_reduction 'Bruker SAINT'
_computing_molecular_graphics 'Bruker SHELXTL'
_computing_publication_material 'Bruker SHELXTL'
_computing_structure_refinement 'SHELXL-2014/7 (Sheldrick, 2014)'
_computing_structure_solution 'SHELXS-97 (Sheldrick 2008)'
_diffrn_ambient_temperature 296(2)
_diffrn_measured_fraction_theta_full 0.999
_diffrn_measured_fraction_theta_max 0.996
_diffrn_measurement_device_type 'Bruker APEX-II CCD'
_diffrn_measurement_method '\f and \w scans'
_diffrn_radiation_type MoK\a
_diffrn_radiation_wavelength 0.71073
_diffrn_reflns_av_R_equivalents 0.0324
_diffrn_reflns_av_unetI/netI 0.0181
_diffrn_reflns_Laue_measured_fraction_full 0.999
_diffrn_reflns_Laue_measured_fraction_max 0.996
_diffrn_reflns_limit_h_max 16
_diffrn_reflns_limit_h_min -16
_diffrn_reflns_limit_k_max 21
_diffrn_reflns_limit_k_min -21
_diffrn_reflns_limit_l_max 9
_diffrn_reflns_limit_l_min -10
_diffrn_reflns_number 34732
_diffrn_reflns_point_group_measured_fraction_full 0.999
_diffrn_reflns_point_group_measured_fraction_max 0.996
_diffrn_reflns_theta_full 25.242
_diffrn_reflns_theta_max 27.161
_diffrn_reflns_theta_min 2.921
_exptl_absorpt_coefficient_mu 0.222
_exptl_absorpt_correction_type none
_exptl_crystal_colour red
_exptl_crystal_density_diffrn 1.477
_exptl_crystal_description columnar
_exptl_crystal_F_000 760
_exptl_crystal_size_max 0.336
_exptl_crystal_size_mid 0.211
_exptl_crystal_size_min 0.116
_refine_diff_density_max 0.272
_refine_diff_density_min -0.273
_refine_diff_density_rms 0.041
_refine_ls_extinction_coef 0.0067(13)
_refine_ls_extinction_expression Fc^*^=kFc[1+0.001xFc^2^\l^3^/sin(2\q)]^-1/4^
_refine_ls_extinction_method 'SHELXL-2014/7 (Sheldrick 2014'
_refine_ls_goodness_of_fit_ref 1.029
_refine_ls_hydrogen_treatment constr
_refine_ls_matrix_type full
_refine_ls_number_parameters 236
_refine_ls_number_reflns 3641
_refine_ls_number_restraints 0
_refine_ls_restrained_S_all 1.029
_refine_ls_R_factor_all 0.0579
_refine_ls_R_factor_gt 0.0425
_refine_ls_shift/su_max 0.001
_refine_ls_shift/su_mean 0.000
_refine_ls_structure_factor_coef Fsqd
_refine_ls_weighting_details 'w=1/[\s^2^(Fo^2^)+(0.0483P)^2^+0.7489P] where P=(Fo^2^+2Fc^2^)/3'
_refine_ls_weighting_scheme calc
_refine_ls_wR_factor_gt 0.1032
_refine_ls_wR_factor_ref 0.1120
_reflns_Friedel_coverage 0.000
_reflns_number_gt 2908
_reflns_number_total 3641
_reflns_threshold_expression 'I > 2\s(I)'
_cod_data_source_file ao0c03445_si_002.cif
_cod_data_source_block IOD1028_a
_cod_depositor_comments 'Adding full bibliography for 4518136--4518137.cif.'
_cod_original_sg_symbol_H-M 'P 21/c'
_cod_database_code 4518136
_shelx_space_group_comment
;
The symmetry employed for this shelxl refinement is uniquely defined
by the following loop, which should always be used as a source of
symmetry information in preference to the above space-group names.
They are only intended as comments.
;
_shelx_estimated_absorpt_t_min 0.929
_shelx_estimated_absorpt_t_max 0.975

loop_
_space_group_symop_operation_xyz
'x, y, z'
'-x, y+1/2, -z+1/2'
'-x, -y, -z'
'x, -y-1/2, z-1/2'

loop_
_atom_site_label
_atom_site_type_symbol
_atom_site_fract_x
_atom_site_fract_y
_atom_site_fract_z
_atom_site_U_iso_or_equiv
_atom_site_adp_type
_atom_site_occupancy
_atom_site_site_symmetry_order
_atom_site_calc_flag
_atom_site_refinement_flags_posn
_atom_site_refinement_flags_adp
_atom_site_refinement_flags_occupancy
_atom_site_disorder_assembly
_atom_site_disorder_group
S1 S 0.88542(4) 0.47490(3) 0.56705(8) 0.05161(17) Uani 1 1 d . . . . .
N1 N 0.76026(11) 0.36375(8) 0.61812(19) 0.0379(3) Uani 1 1 d . . . . .
O1 O 0.49465(12) 0.89583(8) 0.7654(2) 0.0647(4) Uani 1 1 d . . . . .
N3 N 0.72261(11) 0.57039(8) 0.6498(2) 0.0404(3) Uani 1 1 d . . . . .
N2 N 0.69876(12) 0.49172(8) 0.6536(2) 0.0477(4) Uani 1 1 d . . . . .
H6 H 0.6412 0.4756 0.6778 0.057 Uiso 1 1 calc R U . . .
N4 N 0.51785(11) 0.74253(9) 0.7327(2) 0.0456(4) Uani 1 1 d . . . . .
H9 H 0.4819 0.7762 0.7756 0.055 Uiso 1 1 calc R U . . .
N5 N 0.58202(13) 0.90833(8) 0.7331(2) 0.0475(4) Uani 1 1 d . . . . .
O2 O 0.61209(14) 0.97583(8) 0.7164(3) 0.0808(6) Uani 1 1 d . . . . .
C13 C 0.61446(12) 0.76397(9) 0.7110(2) 0.0324(3) Uani 1 1 d . . . . .
C14 C 0.68658(12) 0.70511(9) 0.6818(2) 0.0322(3) Uani 1 1 d . . . . .
C7 C 0.84690(13) 0.32771(10) 0.5777(2) 0.0365(4) Uani 1 1 d . . . . .
C1 C 0.85123(13) 0.24042(10) 0.5726(2) 0.0374(4) Uani 1 1 d . . . . .
C10 C 0.65687(13) 0.62097(9) 0.6826(2) 0.0349(4) Uani 1 1 d . . . . .
C15 C 0.64983(13) 0.84366(9) 0.7147(2) 0.0367(4) Uani 1 1 d . . . . .
C9 C 0.77128(13) 0.43984(10) 0.6170(2) 0.0380(4) Uani 1 1 d . . . . .
C18 C 0.78493(13) 0.72725(10) 0.6587(2) 0.0414(4) Uani 1 1 d . . . . .
H12 H 0.8309 0.6882 0.6380 0.050 Uiso 1 1 calc R U . . .
C17 C 0.81745(14) 0.80585(11) 0.6655(3) 0.0483(5) Uani 1 1 d . . . . .
H11 H 0.8844 0.8190 0.6506 0.058 Uiso 1 1 calc R U . . .
C16 C 0.75030(14) 0.86350(10) 0.6941(3) 0.0441(4) Uani 1 1 d . . . . .
H10 H 0.7717 0.9163 0.6998 0.053 Uiso 1 1 calc R U . . .
C2 C 0.94215(16) 0.20118(11) 0.5545(3) 0.0502(5) Uani 1 1 d . . . . .
H1 H 1.0011 0.2304 0.5434 0.060 Uiso 1 1 calc R U . . .
C8 C 0.92086(15) 0.37804(10) 0.5456(3) 0.0488(5) Uani 1 1 d . . . . .
H13 H 0.9827 0.3623 0.5159 0.059 Uiso 1 1 calc R U . . .
C6 C 0.76486(16) 0.19521(11) 0.5872(3) 0.0504(5) Uani 1 1 d . . . . .
H5 H 0.7030 0.2201 0.5995 0.060 Uiso 1 1 calc R U . . .
C3 C 0.94666(18) 0.11963(12) 0.5527(3) 0.0575(5) Uani 1 1 d . . . . .
H2 H 1.0086 0.0944 0.5417 0.069 Uiso 1 1 calc R U . . .
C4 C 0.86036(19) 0.07576(11) 0.5672(3) 0.0582(5) Uani 1 1 d . . . . .
H3 H 0.8634 0.0207 0.5660 0.070 Uiso 1 1 calc R U . . .
C11 C 0.55472(16) 0.60071(11) 0.7261(3) 0.0524(5) Uani 1 1 d . . . . .
H11A H 0.5236 0.5538 0.6602 0.063 Uiso 1 1 calc R U . . .
H11B H 0.5714 0.5881 0.8512 0.063 Uiso 1 1 calc R U . . .
C5 C 0.76911(19) 0.11338(12) 0.5837(3) 0.0603(6) Uani 1 1 d . . . . .
H4 H 0.7100 0.0837 0.5925 0.072 Uiso 1 1 calc R U . . .
C12 C 0.47409(15) 0.66487(11) 0.6855(3) 0.0605(6) Uani 1 1 d . . . . .
H12A H 0.4378 0.6640 0.5596 0.073 Uiso 1 1 calc R U . . .
H12B H 0.4202 0.6545 0.7475 0.073 Uiso 1 1 calc R U . . .

loop_
_atom_site_aniso_label
_atom_site_aniso_U_11
_atom_site_aniso_U_22
_atom_site_aniso_U_33
_atom_site_aniso_U_23
_atom_site_aniso_U_13
_atom_site_aniso_U_12
S1 0.0476(3) 0.0306(2) 0.0838(4) 0.0050(2) 0.0302(2) -0.00387(19)
N1 0.0366(7) 0.0276(7) 0.0505(8) -0.0009(6) 0.0141(6) -0.0012(5)
O1 0.0547(8) 0.0406(7) 0.1129(13) -0.0051(8) 0.0468(8) 0.0045(6)
N3 0.0410(8) 0.0251(7) 0.0567(9) -0.0012(6) 0.0166(7) -0.0026(6)
N2 0.0462(8) 0.0251(7) 0.0794(11) -0.0007(7) 0.0299(8) -0.0021(6)
N4 0.0395(8) 0.0342(8) 0.0716(10) -0.0096(7) 0.0294(7) -0.0034(6)
N5 0.0514(9) 0.0309(8) 0.0669(10) -0.0020(7) 0.0273(8) 0.0035(6)
O2 0.0849(11) 0.0273(7) 0.1515(17) 0.0037(8) 0.0682(12) 0.0040(7)
C13 0.0323(8) 0.0308(8) 0.0357(8) -0.0020(6) 0.0119(6) -0.0021(6)
C14 0.0318(8) 0.0280(8) 0.0370(8) -0.0018(6) 0.0100(6) -0.0026(6)
C7 0.0366(8) 0.0313(8) 0.0418(9) 0.0019(7) 0.0113(7) 0.0007(7)
C1 0.0428(9) 0.0309(8) 0.0392(9) 0.0003(7) 0.0127(7) 0.0032(7)
C10 0.0347(8) 0.0285(8) 0.0425(9) -0.0016(6) 0.0121(7) -0.0036(6)
C15 0.0403(8) 0.0277(8) 0.0455(9) -0.0015(7) 0.0173(7) 0.0016(6)
C9 0.0365(8) 0.0297(8) 0.0486(10) 0.0007(7) 0.0130(7) -0.0024(6)
C18 0.0341(8) 0.0341(9) 0.0596(11) -0.0051(8) 0.0191(8) -0.0010(7)
C17 0.0380(9) 0.0378(9) 0.0749(13) -0.0039(9) 0.0257(9) -0.0084(7)
C16 0.0448(9) 0.0292(8) 0.0627(12) -0.0032(8) 0.0221(9) -0.0066(7)
C2 0.0472(10) 0.0385(10) 0.0687(13) -0.0015(9) 0.0226(9) 0.0025(8)
C8 0.0442(10) 0.0354(9) 0.0731(13) 0.0052(9) 0.0268(9) 0.0046(8)
C6 0.0520(11) 0.0350(9) 0.0712(13) 0.0040(9) 0.0288(10) 0.0013(8)
C3 0.0644(13) 0.0402(10) 0.0735(14) -0.0004(10) 0.0284(11) 0.0140(9)
C4 0.0816(15) 0.0307(9) 0.0670(13) 0.0024(9) 0.0288(12) 0.0057(9)
C11 0.0550(11) 0.0353(9) 0.0780(14) -0.0048(9) 0.0370(10) -0.0095(8)
C5 0.0700(13) 0.0355(10) 0.0847(16) 0.0034(10) 0.0370(12) -0.0072(9)
C12 0.0390(10) 0.0425(11) 0.1082(18) -0.0145(11) 0.0341(11) -0.0104(8)

loop_
_atom_type_symbol
_atom_type_description
_atom_type_scat_dispersion_real
_atom_type_scat_dispersion_imag
_atom_type_scat_source
C C 0.0033 0.0016 'International Tables Vol C Tables 4.2.6.8 and 6.1.1.4'
H H 0.0000 0.0000 'International Tables Vol C Tables 4.2.6.8 and 6.1.1.4'
N N 0.0061 0.0033 'International Tables Vol C Tables 4.2.6.8 and 6.1.1.4'
O O 0.0106 0.0060 'International Tables Vol C Tables 4.2.6.8 and 6.1.1.4'
S S 0.1246 0.1234 'International Tables Vol C Tables 4.2.6.8 and 6.1.1.4'

loop_
_geom_angle_atom_site_label_1
_geom_angle_atom_site_label_2
_geom_angle_atom_site_label_3
_geom_angle
_geom_angle_site_symmetry_1
_geom_angle_site_symmetry_3
_geom_angle_publ_flag
C8 S1 C9 87.87(8) . . ?
C9 N1 C7 109.74(14) . . ?
C10 N3 N2 118.63(14) . . ?
N3 N2 C9 116.52(14) . . ?
N3 N2 H6 121.7 . . ?
C9 N2 H6 121.7 . . ?
C13 N4 C12 121.42(14) . . ?
C13 N4 H9 119.3 . . ?
C12 N4 H9 119.3 . . ?
O2 N5 O1 120.93(15) . . ?
O2 N5 C15 118.64(15) . . ?
O1 N5 C15 120.43(14) . . ?
N4 C13 C15 123.60(14) . . ?
N4 C13 C14 119.97(14) . . ?
C15 C13 C14 116.43(14) . . ?
C18 C14 C13 119.82(14) . . ?
C18 C14 C10 120.74(14) . . ?
C13 C14 C10 119.41(14) . . ?
C8 C7 N1 114.99(15) . . ?
C8 C7 C1 126.05(15) . . ?
N1 C7 C1 118.96(14) . . ?
C6 C1 C2 117.92(16) . . ?
C6 C1 C7 120.82(15) . . ?
C2 C1 C7 121.27(16) . . ?
N3 C10 C14 117.11(14) . . ?
N3 C10 C11 124.81(15) . . ?
C14 C10 C11 118.06(14) . . ?
C16 C15 C13 122.07(15) . . ?
C16 C15 N5 116.31(14) . . ?
C13 C15 N5 121.59(14) . . ?
N1 C9 N2 123.46(15) . . ?
N1 C9 S1 116.34(13) . . ?
N2 C9 S1 120.19(12) . . ?
C14 C18 C17 122.14(15) . . ?
C14 C18 H12 118.9 . . ?
C17 C18 H12 118.9 . . ?
C16 C17 C18 119.36(16) . . ?
C16 C17 H11 120.3 . . ?
C18 C17 H11 120.3 . . ?
C17 C16 C15 120.17(16) . . ?
C17 C16 H10 119.9 . . ?
C15 C16 H10 119.9 . . ?
C3 C2 C1 121.14(18) . . ?
C3 C2 H1 119.4 . . ?
C1 C2 H1 119.4 . . ?
C7 C8 S1 111.04(13) . . ?
C7 C8 H13 124.5 . . ?
S1 C8 H13 124.5 . . ?
C1 C6 C5 120.87(18) . . ?
C1 C6 H5 119.6 . . ?
C5 C6 H5 119.6 . . ?
C4 C3 C2 120.18(19) . . ?
C4 C3 H2 119.9 . . ?
C2 C3 H2 119.9 . . ?
C3 C4 C5 119.67(18) . . ?
C3 C4 H3 120.2 . . ?
C5 C4 H3 120.2 . . ?
C12 C11 C10 113.36(15) . . ?
C12 C11 H11A 108.9 . . ?
C10 C11 H11A 108.9 . . ?
C12 C11 H11B 108.9 . . ?
C10 C11 H11B 108.9 . . ?
H11A C11 H11B 107.7 . . ?
C4 C5 C6 120.22(19) . . ?
C4 C5 H4 119.9 . . ?
C6 C5 H4 119.9 . . ?
N4 C12 C11 114.43(16) . . ?
N4 C12 H12A 108.7 . . ?
C11 C12 H12A 108.7 . . ?
N4 C12 H12B 108.7 . . ?
C11 C12 H12B 108.7 . . ?
H12A C12 H12B 107.6 . . ?

loop_
_geom_bond_atom_site_label_1
_geom_bond_atom_site_label_2
_geom_bond_distance
_geom_bond_site_symmetry_2
_geom_bond_publ_flag
S1 C8 1.7188(18) . ?
S1 C9 1.7298(17) . ?
N1 C9 1.293(2) . ?
N1 C7 1.385(2) . ?
O1 N5 1.240(2) . ?
N3 C10 1.279(2) . ?
N3 N2 1.3654(18) . ?
N2 C9 1.369(2) . ?
N2 H6 0.8600 . ?
N4 C13 1.352(2) . ?
N4 C12 1.435(2) . ?
N4 H9 0.8600 . ?
N5 O2 1.2226(19) . ?
N5 C15 1.431(2) . ?
C13 C15 1.418(2) . ?
C13 C14 1.423(2) . ?
C14 C18 1.382(2) . ?
C14 C10 1.472(2) . ?
C7 C8 1.352(2) . ?
C7 C1 1.476(2) . ?
C1 C6 1.381(2) . ?
C1 C2 1.388(2) . ?
C10 C11 1.490(2) . ?
C15 C16 1.390(2) . ?
C18 C17 1.388(2) . ?
C18 H12 0.9300 . ?
C17 C16 1.363(2) . ?
C17 H11 0.9300 . ?
C16 H10 0.9300 . ?
C2 C3 1.378(3) . ?
C2 H1 0.9300 . ?
C8 H13 0.9300 . ?
C6 C5 1.383(3) . ?
C6 H5 0.9300 . ?
C3 C4 1.367(3) . ?
C3 H2 0.9300 . ?
C4 C5 1.374(3) . ?
C4 H3 0.9300 . ?
C11 C12 1.473(3) . ?
C11 H11A 0.9700 . ?
C11 H11B 0.9700 . ?
C5 H4 0.9300 . ?
C12 H12A 0.9700 . ?
C12 H12B 0.9700 . ?

loop_
_geom_hbond_atom_site_label_D
_geom_hbond_atom_site_label_H
_geom_hbond_atom_site_label_A
_geom_hbond_distance_DH
_geom_hbond_distance_HA
_geom_hbond_distance_DA
_geom_hbond_angle_DHA
_geom_hbond_site_symmetry_A
C12 H12A N1 0.97 2.59 3.320(3) 132.5 3_666
C11 H11A O2 0.97 2.59 3.133(2) 115.9 2_646
N4 H9 O1 0.86 2.03 2.626(2) 125.7 .
N2 H6 O1 0.86 2.35 3.183(2) 163.5 2_646
N2 H6 O1 0.86 2.35 3.183(2) 163.5 2_646
N4 H9 O1 0.86 2.03 2.626(2) 125.7 .
C11 H11A O2 0.97 2.59 3.133(2) 115.9 2_646
C12 H12A N1 0.97 2.59 3.320(3) 132.5 3_666

loop_
_geom_torsion_atom_site_label_1
_geom_torsion_atom_site_label_2
_geom_torsion_atom_site_label_3
_geom_torsion_atom_site_label_4
_geom_torsion
_geom_torsion_site_symmetry_1
_geom_torsion_site_symmetry_2
_geom_torsion_site_symmetry_3
_geom_torsion_site_symmetry_4
_geom_torsion_publ_flag
C10 N3 N2 C9 179.73(16) . . . . ?
C12 N4 C13 C15 164.43(18) . . . . ?
C12 N4 C13 C14 -15.2(3) . . . . ?
N4 C13 C14 C18 179.62(16) . . . . ?
C15 C13 C14 C18 -0.1(2) . . . . ?
N4 C13 C14 C10 -2.5(2) . . . . ?
C15 C13 C14 C10 177.86(14) . . . . ?
C9 N1 C7 C8 -0.5(2) . . . . ?
C9 N1 C7 C1 179.65(15) . . . . ?
C8 C7 C1 C6 -172.31(19) . . . . ?
N1 C7 C1 C6 7.5(2) . . . . ?
C8 C7 C1 C2 8.2(3) . . . . ?
N1 C7 C1 C2 -171.97(16) . . . . ?
N2 N3 C10 C14 178.48(15) . . . . ?
N2 N3 C10 C11 0.3(3) . . . . ?
C18 C14 C10 N3 -4.4(2) . . . . ?
C13 C14 C10 N3 177.71(15) . . . . ?
C18 C14 C10 C11 173.97(17) . . . . ?
C13 C14 C10 C11 -3.9(2) . . . . ?
N4 C13 C15 C16 179.20(17) . . . . ?
C14 C13 C15 C16 -1.1(2) . . . . ?
N4 C13 C15 N5 -3.2(3) . . . . ?
C14 C13 C15 N5 176.45(15) . . . . ?
O2 N5 C15 C16 5.4(3) . . . . ?
O1 N5 C15 C16 -174.54(18) . . . . ?
O2 N5 C15 C13 -172.26(18) . . . . ?
O1 N5 C15 C13 7.8(3) . . . . ?
C7 N1 C9 N2 -179.39(16) . . . . ?
C7 N1 C9 S1 0.18(19) . . . . ?
N3 N2 C9 N1 178.97(16) . . . . ?
N3 N2 C9 S1 -0.6(2) . . . . ?
C8 S1 C9 N1 0.11(15) . . . . ?
C8 S1 C9 N2 179.70(16) . . . . ?
C13 C14 C18 C17 0.9(3) . . . . ?
C10 C14 C18 C17 -176.96(17) . . . . ?
C14 C18 C17 C16 -0.6(3) . . . . ?
C18 C17 C16 C15 -0.6(3) . . . . ?
C13 C15 C16 C17 1.5(3) . . . . ?
N5 C15 C16 C17 -176.22(17) . . . . ?
C6 C1 C2 C3 -0.6(3) . . . . ?
C7 C1 C2 C3 178.92(18) . . . . ?
N1 C7 C8 S1 0.6(2) . . . . ?
C1 C7 C8 S1 -179.57(14) . . . . ?
C9 S1 C8 C7 -0.38(15) . . . . ?
C2 C1 C6 C5 0.0(3) . . . . ?
C7 C1 C6 C5 -179.55(19) . . . . ?
C1 C2 C3 C4 0.6(3) . . . . ?
C2 C3 C4 C5 0.0(3) . . . . ?
N3 C10 C11 C12 -155.87(19) . . . . ?
C14 C10 C11 C12 25.9(3) . . . . ?
C3 C4 C5 C6 -0.6(3) . . . . ?
C1 C6 C5 C4 0.6(3) . . . . ?
C13 N4 C12 C11 38.3(3) . . . . ?
C10 C11 C12 N4 -41.8(3) . . . . ?
